data_2003981
loop_
_publ_author_name
'Banwell, M. G.'
'Bridges, V. S.'
'Hockless, D. C. R.'

_publ_section_title
;
 1-[2(<i>Z</i>)-Bromo-3-phenyl-2-propenyl]pyridin-2(1<i>H</i>)-one
;
_journal_issue 10
_journal_name_full 'Acta Crystallographica Section C'
_journal_page_first 2128
_journal_page_last 2129
_journal_paper_doi 10.1107/S0108270195005579
_journal_volume 51
_journal_year 1995
_chemical_formula_moiety 'C14 H12 Br1 N1 O1'
_chemical_formula_sum 'C14 H12 Br N O'
_chemical_formula_weight 290.16
_space_group_IT_number 14
_symmetry_cell_setting monoclinic
_symmetry_space_group_name_Hall '-P 2ybc'
_symmetry_space_group_name_H-M 'P 1 21/c 1'
_cell_angle_alpha 90
_cell_angle_beta 104.03(2)
_cell_angle_gamma 90
_cell_formula_units_Z 4
_cell_length_a 9.374(2)
_cell_length_b 11.2170(10)
_cell_length_c 12.015(2)
_cell_measurement_reflns_used 25
_cell_measurement_temperature 213
_cell_measurement_theta_max 50
_cell_measurement_theta_min 49
_cell_volume 1225.7(4)
_computing_cell_refinement 'MSC/AFC Diffractometer Control Software'
_computing_data_collection
;
MSC/AFC Diffractometer Control Software
(Molecular Structure Corporation, 1988)
;
_computing_data_reduction 'TEXSAN (Molecular Structure Corporation, 1993)'
_computing_publication_material TEXSAN
_computing_structure_refinement TEXSAN
_computing_structure_solution 'PATTY in DIRDIF (Beurskens et al., 1992)'
_diffrn_ambient_temperature 213
_diffrn_measurement_device 'Rigaku AFC-6R'
_diffrn_measurement_method \w/2\q
_diffrn_radiation_monochromator 'equatorial graphite'
_diffrn_radiation_source 'Rigaku RU200B rotating Cu anode'
_diffrn_radiation_type CuK\a
_diffrn_radiation_wavelength 1.5418
_diffrn_reflns_av_R_equivalents 5.78
_diffrn_reflns_limit_h_max 10
_diffrn_reflns_limit_h_min -010
_diffrn_reflns_limit_k_max 12
_diffrn_reflns_limit_k_min 0
_diffrn_reflns_limit_l_max 13
_diffrn_reflns_limit_l_min 0
_diffrn_reflns_number 2043
_diffrn_reflns_theta_max 60.06
_diffrn_standards_decay_% -02.18
_diffrn_standards_interval_count 150
_diffrn_standards_number 3
_exptl_absorpt_coefficient_mu 4.423
_exptl_absorpt_correction_T_max 1.000
_exptl_absorpt_correction_T_min .899
_exptl_absorpt_correction_type 'empirical based on azimuthal (\y) scans (North, Phillips & Mathews, 1968)'
_exptl_absorpt_process_details
;
empirical based on azimuthal (\y) scans (North, Phillips & Mathews, 1968)
;
_exptl_crystal_colour colourless
_exptl_crystal_density_diffrn 1.572
_exptl_crystal_description 'irregular prism'
_exptl_crystal_F_000 584.00
_exptl_crystal_size_max .280
_exptl_crystal_size_mid .160
_exptl_crystal_size_min .120
_refine_diff_density_max .53
_refine_diff_density_min -0.56
_refine_ls_extinction_method none
_refine_ls_goodness_of_fit_obs 2.410
_refine_ls_hydrogen_treatment noref
_refine_ls_matrix_type full
_refine_ls_number_parameters 154
_refine_ls_number_reflns 1632
_refine_ls_number_restraints 0
_refine_ls_R_factor_all 0.0397
_refine_ls_R_factor_obs .0350
_refine_ls_shift/esd_max .0010
_refine_ls_structure_factor_coef F
_refine_ls_weighting_scheme unit
_refine_ls_wR_factor_all .0397
_refine_ls_wR_factor_obs .0380
_reflns_number_observed 1632
_reflns_number_total 1943
_reflns_observed_criterion I>3\s(I)
_cod_data_source_file as1181.cif
_cod_data_source_block structure
_cod_original_cell_volume 1225.7(3)
_cod_original_sg_symbol_H-M 'P 21/c'
_cod_original_formula_sum 'C14 H12 Br1 N1 O1'
_cod_database_code 2003981

loop_
_symmetry_equiv_pos_as_xyz
'   +x,   +y,   +z'
'   -x,1/2+y,1/2-z'
'   -x,   -y,   -z'
'   +x,1/2-y,1/2+z'

loop_
_atom_site_aniso_label
_atom_site_aniso_U_11
_atom_site_aniso_U_22
_atom_site_aniso_U_33
_atom_site_aniso_U_12
_atom_site_aniso_U_13
_atom_site_aniso_U_23
Br(1) 0.0500(3) 0.0418(3) 0.0472(3) -0.0109(2) 0.0214(2) -0.0070(2)
O(1) 0.052(2) 0.042(2) 0.039(2) 0.0010(10) 0.0190(10) -0.0110(10)
N(1) 0.028(2) 0.021(2) 0.031(2) -0.0010(10) 0.0050(10) -0.0020(10)
C(1') 0.035(2) 0.025(2) 0.042(2) 0.004(2) 0.005(2) 0.000(2)
C(1'') 0.033(2) 0.020(2) 0.037(2) 0.004(2) 0.006(2) 0.004(2)
C(2') 0.034(2) 0.024(2) 0.039(2) 0.003(2) 0.004(2) 0.006(2)
C(2) 0.028(2) 0.029(2) 0.031(2) -0.005(2) 0.007(2) -0.005(2)
C(2'') 0.036(2) 0.023(2) 0.040(2) 0.005(2) 0.012(2) 0.006(2)
C(3) 0.043(2) 0.029(2) 0.031(2) -0.004(2) 0.005(2) 0.004(2)
C(3') 0.028(2) 0.026(2) 0.047(3) 0.004(2) 0.010(2) 0.000(2)
C(3'') 0.051(3) 0.025(2) 0.041(2) 0.005(2) 0.016(2) -0.001(2)
C(4) 0.035(2) 0.021(2) 0.047(3) 0.000(2) 0.001(2) -0.003(2)
C(4'') 0.049(3) 0.027(2) 0.041(3) -0.003(2) 0.002(2) -0.003(2)
C(5) 0.031(2) 0.032(2) 0.039(2) 0.000(2) 0.010(2) -0.012(2)
C(5'') 0.036(2) 0.039(3) 0.053(3) -0.006(2) 0.008(2) -0.004(2)
C(6) 0.032(2) 0.033(2) 0.030(2) -0.006(2) 0.009(2) -0.005(2)
C(6'') 0.037(2) 0.036(2) 0.049(3) 0.000(2) 0.014(2) -0.010(2)

loop_
_atom_site_label
_atom_site_fract_x
_atom_site_fract_y
_atom_site_fract_z
_atom_site_U_iso_or_equiv
_atom_site_thermal_displace_type
Br(1) .13557(5) .07867(4) .28446(4) .04470(10) Uani
O(1) .4124(3) .2746(3) .0691(2) .0429(9) Uani
N(1) .3574(3) .2900(3) .2433(3) .0269(9) Uani
C(2) .3599(4) .3356(4) .1356(3) .0290(10) Uani
C(3) .2998(5) .4527(4) .1125(3) .0350(10) Uani
C(4) .2433(5) .5129(4) .1886(4) .0360(10) Uani
C(5) .2436(4) .4626(4) .2961(4) .0340(10) Uani
C(6) .3012(4) .3529(4) .3207(3) .0310(10) Uani
C(1') .4153(4) .1689(4) .2724(4) .0350(10) Uani
C(2') .3049(4) .0735(4) .2215(3) .0330(10) Uani
C(3') .3227(4) -.0056(4) .1453(4) .0340(10) Uani
C(1'') .2354(4) -0.1045(3) .0824(3) .0300(10) Uani
C(2'') .3038(4) -0.1748(3) .0142(4) .0330(10) Uani
C(3'') .2279(5) -0.2650(4) -.0536(4) .0380(10) Uani
C(4'') .0833(5) -0.2880(4) -.0545(4) .0400(10) Uani
C(5'') .0151(5) -0.2206(4) .0130(4) .0430(10) Uani
C(6'') .0894(5) -0.1303(4) .0810(4) .0400(10) Uani
H(3) .2997 .4891 .0410 .0417 Uiso
H(4) .2029 .5900 .1696 .0427 Uiso
H(5) .2041 .5052 .3501 .0400 Uiso
H(6) .3030 .3184 .3933 .0372 Uiso
H(1'a) .4407 .1605 .3535 .0416 Uiso
H(1'b) .5007 .1585 .2440 .0416 Uiso
H(3') .4146 .0032 .1258 .0400 Uiso
H(2'') .4038 -0.1603 .0143 .0391 Uiso
H(3'') .2759 -0.3115 -0.0998 .0457 Uiso
H(4'') .0311 -0.3498 -0.1013 .0481 Uiso
H(5'') -0.0846 -0.2363 .0128 .0513 Uiso
H(6'') .0406 -0.0851 .1275 .0478 Uiso

loop_
_atom_type_symbol
_atom_type_scat_source
_atom_type_scat_dispersion_real
_atom_type_scat_dispersion_imag
C
;
International Tables for Crystallography (1992, Vol. C, Tables 4.2.6.8 and
6.1.1.4)
;
.018 .009
H
;
International Tables for Crystallography (1992, Vol. C, Tables 4.2.6.8 and
6.1.1.4)
;
.000 .000
Br
;
International Tables for Crystallography (1992, Vol. C, Tables 4.2.6.8 and
6.1.1.4)
;
-0.676 1.280
N
;
International Tables for Crystallography (1992, Vol. C, Tables 4.2.6.8 and
6.1.1.4)
;
.031 .018
O
;
International Tables for Crystallography (1992, Vol. C, Tables 4.2.6.8 and
6.1.1.4)
;
.049 .032

loop_
_geom_angle_atom_site_label_1
_geom_angle_atom_site_label_2
_geom_angle_atom_site_label_3
_geom_angle
_geom_angle_publ_flag
C(1') N(1) C(2) 118.0(3) yes
C(1') N(1) C(6) 119.6(3) yes
C(2) N(1) C(6) 122.4(3) no
N(1) C(1') C(2') 112.3(3) yes
C(2'') C(1'') C(3') 116.6(4) yes
C(2'') C(1'') C(6'') 117.6(4) no
C(3') C(1'') C(6'') 125.7(4) yes
Br(1) C(2') C(1') 111.7(3) yes
Br(1) C(2') C(3') 123.5(3) yes
C(1') C(2') C(3') 124.7(4) yes
O(1) C(2) N(1) 119.6(4) no
O(1) C(2) C(3) 125.5(4) no
N(1) C(2) C(3) 115.0(3) no
C(1'') C(2'') C(3'') 120.9(4) no
C(2) C(3) C(4) 122.1(4) no
C(1'') C(3') C(2') 135.8(4) yes
C(2'') C(3'') C(4'') 120.4(4) no
C(3) C(4) C(5) 120.6(4) no
C(3'') C(4'') C(5'') 119.3(4) no
C(4) C(5) C(6) 118.6(4) no
C(4'') C(5'') C(6'') 120.9(4) no
N(1) C(6) C(5) 121.4(4) no
C(1'') C(6'') C(5'') 120.9(4) no

loop_
_geom_bond_atom_site_label_1
_geom_bond_atom_site_label_2
_geom_bond_distance
_geom_bond_publ_flag
Br(1) C(2') 1.918(4) yes
O(1) C(2) 1.241(5) yes
N(1) C(1') 1.473(5) yes
N(1) C(2) 1.396(5) no
N(1) C(6) 1.370(5) no
C(1') C(2') 1.511(6) yes
C(1'') C(2'') 1.400(6) no
C(1'') C(3') 1.473(6) yes
C(1'') C(6'') 1.395(6) no
C(2') C(3') 1.315(6) yes
C(2) C(3) 1.430(6) no
C(2'') C(3'') 1.383(6) no
C(3) C(4) 1.344(6) no
C(3'') C(4'') 1.378(6) no
C(4) C(5) 1.409(6) no
C(4'') C(5'') 1.374(6) no
C(5) C(6) 1.348(6) no
C(5'') C(6'') 1.379(6) no
